data_7029770
loop_
_publ_author_name
'Gusev, Alexey N'
'Nemec, Ivan'
'Herchel, Radovan'
'Bayjyyev, Eziz'
'Nyshchimenko, Galyna A'
'Alexandrov, Grigory G'
'Eremenko, Igor L'
'Tr\'avn\'i\<cek, Zden\<ek'
'Hasegawa, Miki'
'Linert, Wolfgang'

_publ_section_title
;
 Versatile coordination modes of
 bis[5-(2-pyridine-2-yl)-1,2,4-triazole-3-yl]alkanes in Cu(ii) complexes.
;
_journal_issue 19
_journal_name_full 'Dalton transactions (Cambridge, England : 2003)'
_journal_page_first 7153
_journal_page_last 7165
_journal_paper_doi 10.1039/c4dt00462k
_journal_volume 43
_journal_year 2014
_chemical_formula_sum 'C30 H30 Cl2 Cu3 N16 O13'
_chemical_formula_weight 1084.22
_chemical_name_systematic
; 
 ? 
;
_space_group_IT_number 11
_symmetry_cell_setting monoclinic
_symmetry_space_group_name_Hall '-P 2yb'
_symmetry_space_group_name_H-M 'P 1 21/m 1'
_atom_sites_solution_hydrogens geom
_atom_sites_solution_primary direct
_atom_sites_solution_secondary difmap
_audit_creation_method SHELXL-97
_cell_angle_alpha 90.00
_cell_angle_beta 99.004(3)
_cell_angle_gamma 90.00
_cell_formula_units_Z 2
_cell_length_a 7.5521(13)
_cell_length_b 18.127(3)
_cell_length_c 14.725(3)
_cell_measurement_reflns_used 1110
_cell_measurement_temperature 150(2)
_cell_measurement_theta_max 21.32
_cell_measurement_theta_min 2.65
_cell_volume 1991.0(6)
_computing_cell_refinement 'Bruker SAINT'
_computing_data_collection 'Bruker APEX2'
_computing_data_reduction 'Bruker SAINT'
_computing_molecular_graphics 'Bruker SHELXTL'
_computing_publication_material 'Bruker SHELXTL'
_computing_structure_refinement 'SHELXL-97 (Sheldrick, 1997)'
_computing_structure_solution 'SHELXS-97 (Sheldrick, 1990)'
_diffrn_ambient_temperature 150(2)
_diffrn_measured_fraction_theta_full 0.997
_diffrn_measured_fraction_theta_max 0.997
_diffrn_measurement_device_type 'Bruker APEX-II CCD'
_diffrn_measurement_method '\f and \w scans'
_diffrn_radiation_monochromator graphite
_diffrn_radiation_source 'fine-focus sealed tube'
_diffrn_radiation_type MoK\a
_diffrn_radiation_wavelength 0.71073
_diffrn_reflns_av_R_equivalents 0.0956
_diffrn_reflns_av_sigmaI/netI 0.1086
_diffrn_reflns_limit_h_max 9
_diffrn_reflns_limit_h_min -9
_diffrn_reflns_limit_k_max 23
_diffrn_reflns_limit_k_min -23
_diffrn_reflns_limit_l_max 19
_diffrn_reflns_limit_l_min -19
_diffrn_reflns_number 15399
_diffrn_reflns_theta_full 27.61
_diffrn_reflns_theta_max 27.61
_diffrn_reflns_theta_min 1.40
_diffrn_standards_number 0
_exptl_absorpt_coefficient_mu 1.808
_exptl_absorpt_correction_T_max 0.7456
_exptl_absorpt_correction_T_min 0.6317
_exptl_absorpt_correction_type empirical
_exptl_absorpt_process_details sadabs
_exptl_crystal_density_diffrn 1.808
_exptl_crystal_density_method 'not measured'
_exptl_crystal_F_000 1094
_exptl_crystal_size_max 0.32
_exptl_crystal_size_mid 0.22
_exptl_crystal_size_min 0.10
_refine_diff_density_max 3.485
_refine_diff_density_min -1.573
_refine_diff_density_rms 0.216
_refine_ls_extinction_method none
_refine_ls_goodness_of_fit_ref 1.001
_refine_ls_hydrogen_treatment mixed
_refine_ls_matrix_type full
_refine_ls_number_parameters 320
_refine_ls_number_reflns 4757
_refine_ls_number_restraints 14
_refine_ls_restrained_S_all 1.001
_refine_ls_R_factor_all 0.1334
_refine_ls_R_factor_gt 0.0788
_refine_ls_shift/su_max 0.000
_refine_ls_shift/su_mean 0.000
_refine_ls_structure_factor_coef Fsqd
_refine_ls_weighting_details 'calc w=1/[\s^2^(Fo^2^)+(0.0910P)^2^+1.3200P] where P=(Fo^2^+2Fc^2^)/3'
_refine_ls_weighting_scheme calc
_refine_ls_wR_factor_gt 0.1931
_refine_ls_wR_factor_ref 0.2320
_reflns_number_gt 2884
_reflns_number_total 4757
_reflns_threshold_expression >2sigma(I)
_cod_data_source_file c4dt00462k2.cif
_cod_data_source_block cu
_cod_depositor_comments
;Adding full bibliography for
 ./tmp-cod-update-bibliographies-12899/cifs/7029770.cif.
;
_cod_original_cell_volume 1991.1(6)
_cod_original_sg_symbol_H-M P2(1)/m
_cod_database_code 7029770

loop_
_symmetry_equiv_pos_as_xyz
'x, y, z'
'-x, y+1/2, -z'
'-x, -y, -z'
'x, -y-1/2, z'

loop_
_atom_site_label
_atom_site_type_symbol
_atom_site_fract_x
_atom_site_fract_y
_atom_site_fract_z
_atom_site_U_iso_or_equiv
_atom_site_adp_type
_atom_site_occupancy
_atom_site_symmetry_multiplicity
_atom_site_calc_flag
_atom_site_refinement_flags
Cu1 Cu 0.19163(17) 0.2500 0.68768(9) 0.0197(3) Uani 1 2 d S
Cu2 Cu 0.31513(12) 0.45748(5) 0.76869(7) 0.0239(3) Uani 1 1 d .
O1W O 0.5265(7) 0.4261(3) 0.8820(4) 0.0238(11) Uani 1 1 d D
O2W O 0.0064(14) 0.2500 0.5517(7) 0.046(2) Uani 1 2 d SD
N1 N 0.4969(9) 0.5293(4) 0.7164(5) 0.0302(15) Uani 1 1 d .
N2 N 0.3939(9) 0.3939(3) 0.6763(4) 0.0247(14) Uani 1 1 d .
N3 N 0.3505(8) 0.3260(3) 0.6411(4) 0.0232(14) Uani 1 1 d .
N4 N 0.5502(9) 0.3767(4) 0.5616(4) 0.0277(15) Uani 1 1 d .
N5 N 0.1785(9) 0.5226(4) 0.8491(5) 0.0292(15) Uani 1 1 d .
N6 N 0.1086(8) 0.3944(3) 0.7761(4) 0.0200(13) Uani 1 1 d .
N7 N 0.0508(8) 0.3253(3) 0.7447(4) 0.0204(13) Uani 1 1 d .
N8 N -0.1638(8) 0.3784(3) 0.8110(4) 0.0236(14) Uani 1 1 d .
C1 C 0.5489(12) 0.5982(5) 0.7424(7) 0.039(2) Uani 1 1 d .
H1A H 0.4932 0.6224 0.7877 0.047 Uiso 1 1 calc R
C2 C 0.6811(12) 0.6347(5) 0.7049(7) 0.043(2) Uani 1 1 d .
H2A H 0.7148 0.6833 0.7246 0.051 Uiso 1 1 calc R
C3 C 0.7649(12) 0.6005(5) 0.6384(7) 0.041(2) Uani 1 1 d .
H3A H 0.8566 0.6246 0.6123 0.049 Uiso 1 1 calc R
C4 C 0.7095(12) 0.5301(5) 0.6118(6) 0.036(2) Uani 1 1 d .
H4A H 0.7633 0.5048 0.5666 0.043 Uiso 1 1 calc R
C5 C 0.5753(10) 0.4965(4) 0.6512(6) 0.0268(17) Uani 1 1 d .
C6 C 0.5107(10) 0.4219(4) 0.6280(5) 0.0239(16) Uani 1 1 d .
C7 C 0.4458(10) 0.3187(4) 0.5720(5) 0.0246(16) Uani 1 1 d .
C8 C 0.4370(17) 0.2500 0.5149(8) 0.029(3) Uani 1 2 d S
H8A H 0.3239 0.2500 0.4707 0.034 Uiso 1 2 calc SR
H8B H 0.5378 0.2500 0.4793 0.034 Uiso 1 2 calc SR
C9 C 0.2303(12) 0.5852(4) 0.8925(6) 0.036(2) Uani 1 1 d .
H9A H 0.3496 0.6019 0.8925 0.043 Uiso 1 1 calc R
C10 C 0.1175(12) 0.6272(4) 0.9376(6) 0.0335(19) Uani 1 1 d .
H10A H 0.1577 0.6725 0.9661 0.040 Uiso 1 1 calc R
C11 C -0.0536(12) 0.6022(4) 0.9405(6) 0.0324(19) Uani 1 1 d .
H11A H -0.1341 0.6305 0.9700 0.039 Uiso 1 1 calc R
C12 C -0.1070(11) 0.5349(4) 0.8995(6) 0.0277(17) Uani 1 1 d .
H12A H -0.2227 0.5155 0.9027 0.033 Uiso 1 1 calc R
C13 C 0.0111(10) 0.4969(4) 0.8543(5) 0.0202(15) Uani 1 1 d .
C14 C -0.0218(9) 0.4237(4) 0.8139(5) 0.0189(15) Uani 1 1 d .
C15 C -0.1112(10) 0.3189(4) 0.7685(5) 0.0201(15) Uani 1 1 d .
C16 C -0.2226(14) 0.2500 0.7480(8) 0.024(2) Uani 1 2 d S
H16A H -0.3205 0.2500 0.7855 0.028 Uiso 1 2 calc SR
H16B H -0.2776 0.2500 0.6824 0.028 Uiso 1 2 calc SR
Cl1 Cl 0.3554(3) 0.2500 0.95135(18) 0.0237(6) Uani 1 2 d S
O1S O 0.4080(11) 0.2500 0.8613(5) 0.0320(19) Uani 1 2 d S
O2S O 0.1655(10) 0.2500 0.9436(5) 0.0292(18) Uani 1 2 d S
O3S O 0.4280(8) 0.3149(3) 1.0012(4) 0.0328(13) Uani 1 1 d .
Cl2 Cl 0.2019(6) 0.7500 0.7246(3) 0.0886(19) Uani 1 2 d S
O4S O 0.108(4) 0.6868(3) 0.7091(18) 0.299(13) Uani 1 1 d DU
O6S O 0.3085(15) 0.7500 0.6584(8) 0.059(3) Uani 1 2 d S
O7S O 0.3035(18) 0.7500 0.8145(8) 0.066(3) Uani 1 2 d S
O3W O 0.1509(9) 0.6213(4) 0.5308(5) 0.0502(19) Uani 1 1 d D
H1W1 H 0.604(10) 0.405(5) 0.858(6) 0.060 Uiso 1 1 d D
H2W1 H 0.506(14) 0.392(4) 0.916(6) 0.060 Uiso 1 1 d D
H1W2 H -0.033(14) 0.292(2) 0.542(7) 0.060 Uiso 1 1 d D
H1W3 H 0.255(5) 0.627(6) 0.520(6) 0.060 Uiso 1 1 d D
H2W3 H 0.178(13) 0.619(7) 0.5877(11) 0.060 Uiso 1 1 d D

loop_
_atom_site_aniso_label
_atom_site_aniso_U_11
_atom_site_aniso_U_22
_atom_site_aniso_U_33
_atom_site_aniso_U_23
_atom_site_aniso_U_13
_atom_site_aniso_U_12
Cu1 0.0159(6) 0.0165(6) 0.0280(7) 0.000 0.0080(5) 0.000
Cu2 0.0174(5) 0.0164(4) 0.0397(6) -0.0010(4) 0.0097(4) -0.0014(4)
O1W 0.017(3) 0.024(3) 0.031(3) 0.003(2) 0.006(2) 0.003(2)
O2W 0.054(6) 0.030(5) 0.046(5) 0.000 -0.015(5) 0.000
N1 0.025(4) 0.023(3) 0.043(4) 0.007(3) 0.004(3) -0.001(3)
N2 0.023(3) 0.024(3) 0.028(3) -0.002(3) 0.006(3) -0.004(3)
N3 0.020(3) 0.022(3) 0.029(3) -0.001(3) 0.010(3) -0.002(3)
N4 0.024(4) 0.032(4) 0.028(3) 0.003(3) 0.008(3) -0.004(3)
N5 0.024(4) 0.022(3) 0.042(4) -0.003(3) 0.006(3) 0.003(3)
N6 0.015(3) 0.017(3) 0.029(3) -0.001(2) 0.005(3) -0.001(2)
N7 0.014(3) 0.017(3) 0.031(3) 0.001(3) 0.006(3) -0.002(2)
N8 0.016(3) 0.020(3) 0.035(4) 0.001(3) 0.003(3) 0.001(2)
C1 0.032(5) 0.022(4) 0.066(6) 0.002(4) 0.015(5) -0.006(4)
C2 0.036(5) 0.021(4) 0.071(7) 0.011(4) 0.008(5) -0.010(4)
C3 0.026(5) 0.043(5) 0.056(6) 0.011(5) 0.010(4) -0.007(4)
C4 0.034(5) 0.039(5) 0.035(5) 0.007(4) 0.007(4) -0.009(4)
C5 0.020(4) 0.028(4) 0.032(4) 0.008(3) 0.005(3) -0.002(3)
C6 0.019(4) 0.026(4) 0.027(4) 0.002(3) 0.007(3) -0.002(3)
C7 0.021(4) 0.027(4) 0.026(4) 0.000(3) 0.006(3) -0.006(3)
C8 0.033(7) 0.032(6) 0.024(6) 0.000 0.012(5) 0.000
C9 0.030(5) 0.025(4) 0.053(6) -0.004(4) 0.010(4) -0.007(4)
C10 0.037(5) 0.021(4) 0.043(5) -0.006(4) 0.009(4) -0.001(4)
C11 0.041(5) 0.022(4) 0.036(5) 0.001(3) 0.010(4) 0.005(4)
C12 0.023(4) 0.023(4) 0.039(5) -0.003(3) 0.010(4) 0.004(3)
C13 0.018(4) 0.016(3) 0.027(4) -0.002(3) 0.003(3) 0.002(3)
C14 0.016(4) 0.016(3) 0.024(4) 0.005(3) 0.002(3) -0.002(3)
C15 0.016(4) 0.014(3) 0.030(4) 0.003(3) 0.003(3) 0.003(3)
C16 0.011(5) 0.028(6) 0.032(6) 0.000 0.005(4) 0.000
Cl1 0.0196(13) 0.0232(12) 0.0295(14) 0.000 0.0080(11) 0.000
O1S 0.028(4) 0.046(5) 0.024(4) 0.000 0.010(3) 0.000
O2S 0.021(4) 0.033(4) 0.034(4) 0.000 0.006(3) 0.000
O3S 0.030(3) 0.031(3) 0.037(3) -0.008(3) 0.006(3) -0.011(3)
Cl2 0.052(3) 0.178(6) 0.039(2) 0.000 0.018(2) 0.000
O4S 0.298(14) 0.307(14) 0.293(14) 0.001(4) 0.046(5) -0.015(4)
O6S 0.059(7) 0.065(7) 0.060(7) 0.000 0.026(6) 0.000
O7S 0.096(10) 0.047(6) 0.053(7) 0.000 0.010(6) 0.000
O3W 0.033(4) 0.057(4) 0.065(5) 0.023(4) 0.024(4) 0.011(3)

loop_
_atom_type_symbol
_atom_type_description
_atom_type_scat_dispersion_real
_atom_type_scat_dispersion_imag
_atom_type_scat_source
C C 0.0033 0.0016 'International Tables Vol C Tables 4.2.6.8 and 6.1.1.4'
H H 0.0000 0.0000 'International Tables Vol C Tables 4.2.6.8 and 6.1.1.4'
N N 0.0061 0.0033 'International Tables Vol C Tables 4.2.6.8 and 6.1.1.4'
O O 0.0106 0.0060 'International Tables Vol C Tables 4.2.6.8 and 6.1.1.4'
Cl Cl 0.1484 0.1585 'International Tables Vol C Tables 4.2.6.8 and 6.1.1.4'
Cu Cu 0.3201 1.2651 'International Tables Vol C Tables 4.2.6.8 and 6.1.1.4'

loop_
_geom_angle_atom_site_label_1
_geom_angle_atom_site_label_2
_geom_angle_atom_site_label_3
_geom_angle
_geom_angle_site_symmetry_1
_geom_angle_site_symmetry_3
N7 Cu1 N7 86.3(3) . 4_565
N7 Cu1 N3 93.5(2) . .
N7 Cu1 N3 174.6(3) 4_565 .
N7 Cu1 N3 174.6(3) . 4_565
N7 Cu1 N3 93.5(2) 4_565 4_565
N3 Cu1 N3 86.2(4) . 4_565
N7 Cu1 O2W 94.4(3) . .
N7 Cu1 O2W 94.4(3) 4_565 .
N3 Cu1 O2W 91.0(3) . .
N3 Cu1 O2W 91.0(3) 4_565 .
N2 Cu2 N6 91.5(3) . .
N2 Cu2 N5 167.6(3) . .
N6 Cu2 N5 80.0(3) . .
N2 Cu2 N1 79.9(3) . .
N6 Cu2 N1 161.5(3) . .
N5 Cu2 N1 105.5(3) . .
N2 Cu2 O1W 96.4(2) . .
N6 Cu2 O1W 107.3(2) . .
N5 Cu2 O1W 94.7(2) . .
N1 Cu2 O1W 90.0(2) . .
Cu2 O1W H1W1 106(7) . .
Cu2 O1W H2W1 118(8) . .
H1W1 O1W H2W1 97(7) . .
Cu1 O2W H1W2 108(8) . .
C5 N1 C1 118.2(7) . .
C5 N1 Cu2 111.8(5) . .
C1 N1 Cu2 130.0(6) . .
C6 N2 N3 106.6(6) . .
C6 N2 Cu2 116.9(5) . .
N3 N2 Cu2 136.3(5) . .
C7 N3 N2 104.7(6) . .
C7 N3 Cu1 127.5(5) . .
N2 N3 Cu1 127.7(5) . .
C7 N4 C6 101.1(6) . .
C9 N5 C13 118.1(7) . .
C9 N5 Cu2 128.9(6) . .
C13 N5 Cu2 112.9(5) . .
C14 N6 N7 106.8(6) . .
C14 N6 Cu2 116.4(5) . .
N7 N6 Cu2 136.5(5) . .
C15 N7 N6 104.2(6) . .
C15 N7 Cu1 128.7(5) . .
N6 N7 Cu1 126.9(4) . .
C15 N8 C14 102.3(6) . .
N1 C1 C2 121.8(9) . .
N1 C1 H1A 119.1 . .
C2 C1 H1A 119.1 . .
C1 C2 C3 120.3(8) . .
C1 C2 H2A 119.9 . .
C3 C2 H2A 119.9 . .
C4 C3 C2 117.4(8) . .
C4 C3 H3A 121.3 . .
C2 C3 H3A 121.3 . .
C3 C4 C5 119.8(9) . .
C3 C4 H4A 120.1 . .
C5 C4 H4A 120.1 . .
N1 C5 C4 122.6(8) . .
N1 C5 C6 114.1(7) . .
C4 C5 C6 123.3(8) . .
N2 C6 N4 113.7(7) . .
N2 C6 C5 117.2(7) . .
N4 C6 C5 129.1(7) . .
N4 C7 N3 113.9(7) . .
N4 C7 C8 124.3(7) . .
N3 C7 C8 121.7(7) . .
C7 C8 C7 112.4(9) 4_565 .
C7 C8 H8A 109.1 4_565 .
C7 C8 H8A 109.1 . .
C7 C8 H8B 109.1 4_565 .
C7 C8 H8B 109.1 . .
H8A C8 H8B 107.9 . .
N5 C9 C10 122.8(8) . .
N5 C9 H9A 118.6 . .
C10 C9 H9A 118.6 . .
C11 C10 C9 118.9(8) . .
C11 C10 H10A 120.5 . .
C9 C10 H10A 120.5 . .
C10 C11 C12 119.0(8) . .
C10 C11 H11A 120.5 . .
C12 C11 H11A 120.5 . .
C13 C12 C11 118.8(8) . .
C13 C12 H12A 120.6 . .
C11 C12 H12A 120.6 . .
N5 C13 C12 122.2(7) . .
N5 C13 C14 112.9(6) . .
C12 C13 C14 124.7(7) . .
N6 C14 N8 112.7(6) . .
N6 C14 C13 116.6(6) . .
N8 C14 C13 130.7(7) . .
N7 C15 N8 114.0(6) . .
N7 C15 C16 121.8(7) . .
N8 C15 C16 124.3(7) . .
C15 C16 C15 111.7(8) 4_565 .
C15 C16 H16A 109.3 4_565 .
C15 C16 H16A 109.3 . .
C15 C16 H16B 109.3 4_565 .
C15 C16 H16B 109.3 . .
H16A C16 H16B 107.9 . .
O2S Cl1 O1S 110.3(5) . .
O2S Cl1 O3S 109.7(3) . 4_565
O1S Cl1 O3S 109.2(3) . 4_565
O2S Cl1 O3S 109.7(3) . .
O1S Cl1 O3S 109.2(3) . .
O3S Cl1 O3S 108.7(5) 4_565 .
O4S Cl2 O4S 116(2) . 4_575
O4S Cl2 O6S 103.5(12) . .
O4S Cl2 O6S 103.5(12) 4_575 .
O4S Cl2 O7S 110.5(12) . .
O4S Cl2 O7S 110.5(12) 4_575 .
O6S Cl2 O7S 112.0(8) . .
H1W3 O3W H2W3 96(7) . .

loop_
_geom_bond_atom_site_label_1
_geom_bond_atom_site_label_2
_geom_bond_distance
_geom_bond_site_symmetry_2
Cu1 N7 1.994(6) .
Cu1 N7 1.994(6) 4_565
Cu1 N3 2.016(6) .
Cu1 N3 2.016(6) 4_565
Cu1 O2W 2.256(10) .
Cu2 N2 1.947(6) .
Cu2 N6 1.952(6) .
Cu2 N5 2.060(7) .
Cu2 N1 2.122(7) .
Cu2 O1W 2.196(6) .
O1W H1W1 0.828(10) .
O1W H2W1 0.828(10) .
O2W H1W2 0.829(10) .
N1 C5 1.343(11) .
N1 C1 1.347(10) .
N2 C6 1.318(10) .
N2 N3 1.355(9) .
N3 C7 1.341(9) .
N4 C7 1.337(10) .
N4 C6 1.344(10) .
N5 C9 1.331(10) .
N5 C13 1.360(10) .
N6 C14 1.316(9) .
N6 N7 1.382(8) .
N7 C15 1.329(9) .
N8 C15 1.338(9) .
N8 C14 1.346(9) .
C1 C2 1.382(12) .
C1 H1A 0.9500 .
C2 C3 1.392(14) .
C2 H2A 0.9500 .
C3 C4 1.380(13) .
C3 H3A 0.9500 .
C4 C5 1.386(11) .
C4 H4A 0.9500 .
C5 C6 1.461(11) .
C7 C8 1.498(10) .
C8 C7 1.498(10) 4_565
C8 H8A 0.9900 .
C8 H8B 0.9900 .
C9 C10 1.388(12) .
C9 H9A 0.9500 .
C10 C11 1.376(12) .
C10 H10A 0.9500 .
C11 C12 1.394(11) .
C11 H11A 0.9500 .
C12 C13 1.378(10) .
C12 H12A 0.9500 .
C13 C14 1.460(10) .
C15 C16 1.510(9) .
C16 C15 1.510(9) 4_565
C16 H16A 0.9900 .
C16 H16B 0.9900 .
Cl1 O2S 1.420(8) .
Cl1 O1S 1.442(8) .
Cl1 O3S 1.449(6) 4_565
Cl1 O3S 1.449(6) .
Cl2 O4S 1.348(16) .
Cl2 O4S 1.348(16) 4_575
Cl2 O6S 1.358(11) .
Cl2 O7S 1.422(12) .
O3W H1W3 0.831(10) .
O3W H2W3 0.831(10) .
